data_7213827
loop_
_publ_author_name
'Chen, Yanmei'
'She, Shixiong'
'Gao, Qian'
'Gao, Dandan'
'Wang, Derong'
'Li, Yahong'
'Liu, Wei'
'Li, Wu'

_publ_section_title
;
 Synthesis, structures and properties of the first series of SrII--MII (M
 = Cu, Co, Ni and Zn) coordination polymers based on
 pyridine-2,5-dicarboxylic acid
;
_journal_issue 6
_journal_name_full CrystEngComm
_journal_page_first 1091
_journal_paper_doi 10.1039/c3ce41975d
_journal_volume 16
_journal_year 2014
_chemical_formula_moiety 'C7 H5 N O5 Sr'
_chemical_formula_sum 'C7 H5 N O5 Sr'
_chemical_formula_weight 270.74
_chemical_name_systematic
; 
 ? 
;
_space_group_IT_number 2
_symmetry_cell_setting triclinic
_symmetry_space_group_name_Hall '-P 1'
_symmetry_space_group_name_H-M 'P -1'
_atom_sites_solution_hydrogens geom
_atom_sites_solution_primary direct
_atom_sites_solution_secondary difmap
_audit_creation_method SHELXL-97
_cell_angle_alpha 94.140(3)
_cell_angle_beta 93.010(3)
_cell_angle_gamma 117.310(3)
_cell_formula_units_Z 2
_cell_length_a 6.4411(4)
_cell_length_b 6.8211(4)
_cell_length_c 10.0120(6)
_cell_measurement_reflns_used 498
_cell_measurement_temperature 293(2)
_cell_measurement_theta_max 28.53
_cell_measurement_theta_min 2.34
_cell_volume 388.01(4)
_computing_cell_refinement 'SAINT (Bruker, 2005)'
_computing_data_collection 'APEX-II (Bruker, 2005)'
_computing_data_reduction 'SAINT (Bruker, 2005)'
_computing_molecular_graphics 'SHELXTL (Sheldrick, 2008) and DIAMOND (Brandenburg, 1999)'
_computing_publication_material 'SHELXTL (Sheldrick, 2008)'
_computing_structure_refinement 'SHELXL-97 (Sheldrick, 2008)'
_computing_structure_solution 'SHELXS-97 (Sheldrick, 2008)'
_diffrn_ambient_temperature 293(2)
_diffrn_measured_fraction_theta_full 1.000
_diffrn_measured_fraction_theta_max 1.000
_diffrn_measurement_device_type 'Bruker APEXII CCD'
_diffrn_measurement_method '\f and \w scans'
_diffrn_radiation_monochromator graphite
_diffrn_radiation_source 'fine-focus sealed tube'
_diffrn_radiation_type MoK\a
_diffrn_radiation_wavelength 0.71073
_diffrn_reflns_av_R_equivalents 0.0207
_diffrn_reflns_av_unetI/netI 0.0158
_diffrn_reflns_limit_h_max 7
_diffrn_reflns_limit_h_min -7
_diffrn_reflns_limit_k_max 8
_diffrn_reflns_limit_k_min -8
_diffrn_reflns_limit_l_max 11
_diffrn_reflns_limit_l_min -11
_diffrn_reflns_number 5491
_diffrn_reflns_theta_full 24.99
_diffrn_reflns_theta_max 24.99
_diffrn_reflns_theta_min 2.05
_exptl_absorpt_coefficient_mu 6.941
_exptl_absorpt_correction_T_max 0.4656
_exptl_absorpt_correction_T_min 0.2559
_exptl_absorpt_correction_type multi-scan
_exptl_absorpt_process_details 'SADABS (Bruker, 2005)'
_exptl_crystal_colour colourless
_exptl_crystal_density_diffrn 2.317
_exptl_crystal_density_method 'not measured'
_exptl_crystal_description rod
_exptl_crystal_F_000 264
_exptl_crystal_size_max 0.27
_exptl_crystal_size_mid 0.18
_exptl_crystal_size_min 0.13
_refine_diff_density_max 0.264
_refine_diff_density_min -0.535
_refine_diff_density_rms 0.104
_refine_ls_extinction_method none
_refine_ls_goodness_of_fit_ref 1.169
_refine_ls_hydrogen_treatment constr
_refine_ls_matrix_type full
_refine_ls_number_parameters 127
_refine_ls_number_reflns 1364
_refine_ls_number_restraints 0
_refine_ls_restrained_S_all 1.169
_refine_ls_R_factor_all 0.0186
_refine_ls_R_factor_gt 0.0181
_refine_ls_shift/su_max 0.001
_refine_ls_shift/su_mean 0.000
_refine_ls_structure_factor_coef Fsqd
_refine_ls_weighting_details 'calc w=1/[\s^2^(Fo^2^)+(0.0275P)^2^+0.2865P] where P=(Fo^2^+2Fc^2^)/3'
_refine_ls_weighting_scheme calc
_refine_ls_wR_factor_gt 0.0488
_refine_ls_wR_factor_ref 0.0491
_reflns_number_gt 1337
_reflns_number_total 1364
_reflns_threshold_expression >2sigma(I)
_cod_data_source_file c3ce41975d.txt
_cod_data_source_block ccdc764694
_cod_database_code 7213827

loop_
_symmetry_equiv_pos_as_xyz
'x, y, z'
'-x, -y, -z'

loop_
_atom_site_label
_atom_site_type_symbol
_atom_site_fract_x
_atom_site_fract_y
_atom_site_fract_z
_atom_site_U_iso_or_equiv
_atom_site_adp_type
_atom_site_occupancy
_atom_site_symmetry_multiplicity
_atom_site_calc_flag
_atom_site_refinement_flags
Sr1 Sr 0.31470(3) 0.62625(3) 0.380908(18) 0.01426(10) Uani 1 1 d .
O5 O -0.0433(3) 0.2629(3) 0.46505(16) 0.0214(4) Uani 1 1 d .
O1 O 0.4418(3) 0.3218(3) 0.39945(16) 0.0207(4) Uani 1 1 d .
O2 O 0.4512(3) 0.0132(3) 0.32280(17) 0.0230(4) Uani 1 1 d .
N1 N 0.2870(3) 0.3688(3) 0.15259(19) 0.0153(4) Uani 1 1 d .
O3 O 0.0393(3) 0.4078(3) -0.23246(17) 0.0257(4) Uani 1 1 d .
O4 O 0.2068(3) 0.2124(3) -0.32285(16) 0.0252(4) Uani 1 1 d .
C6 C 0.4128(4) 0.1739(4) 0.3079(2) 0.0143(4) Uani 1 1 d .
C4 C 0.2143(4) 0.2580(4) -0.0866(2) 0.0151(4) Uani 1 1 d .
C3 C 0.2564(4) 0.0799(4) -0.0680(2) 0.0165(5) Uani 1 1 d .
H3 H 0.2492 -0.0157 -0.1413 0.020 Uiso 1 1 calc R
C5 C 0.2253(4) 0.3933(4) 0.0280(2) 0.0158(5) Uani 1 1 d .
H5 H 0.1873 0.5075 0.0168 0.019 Uiso 1 1 calc R
C1 C 0.3310(4) 0.1963(4) 0.1681(2) 0.0135(4) Uani 1 1 d .
C7 C 0.1479(4) 0.2974(4) -0.2247(2) 0.0174(5) Uani 1 1 d .
C2 C 0.3094(4) 0.0463(4) 0.0611(2) 0.0158(5) Uani 1 1 d .
H2 H 0.3304 -0.0767 0.0760 0.019 Uiso 1 1 calc R
H5A H 0.0433 0.2574 0.5301 0.024 Uiso 1 1 d R
H5B H -0.1185 0.1595 0.4014 0.024 Uiso 1 1 d R

loop_
_atom_site_aniso_label
_atom_site_aniso_U_11
_atom_site_aniso_U_22
_atom_site_aniso_U_33
_atom_site_aniso_U_23
_atom_site_aniso_U_13
_atom_site_aniso_U_12
Sr1 0.01876(14) 0.01616(14) 0.01141(14) 0.00155(8) -0.00104(8) 0.01138(10)
O5 0.0247(9) 0.0242(9) 0.0156(8) 0.0004(6) -0.0022(7) 0.0123(7)
O1 0.0309(9) 0.0248(9) 0.0123(8) -0.0012(6) -0.0025(7) 0.0190(7)
O2 0.0338(10) 0.0213(9) 0.0199(9) 0.0045(7) -0.0004(7) 0.0179(8)
N1 0.0154(9) 0.0176(10) 0.0139(9) 0.0020(7) 0.0000(7) 0.0087(8)
O3 0.0324(10) 0.0369(10) 0.0179(9) 0.0020(7) -0.0030(7) 0.0253(9)
O4 0.0354(10) 0.0354(10) 0.0136(8) 0.0030(7) 0.0027(7) 0.0239(9)
C6 0.0132(10) 0.0175(11) 0.0133(11) 0.0036(8) 0.0023(8) 0.0075(9)
C4 0.0107(10) 0.0192(11) 0.0144(11) 0.0026(9) 0.0012(8) 0.0060(9)
C3 0.0143(11) 0.0217(12) 0.0142(11) -0.0012(9) 0.0015(9) 0.0093(9)
C5 0.0154(11) 0.0183(11) 0.0156(11) 0.0031(9) -0.0002(9) 0.0093(9)
C1 0.0112(10) 0.0163(11) 0.0140(11) 0.0025(8) 0.0022(8) 0.0070(8)
C7 0.0157(11) 0.0206(11) 0.0140(11) 0.0023(9) -0.0004(9) 0.0069(9)
C2 0.0153(10) 0.0183(11) 0.0165(11) 0.0030(9) 0.0018(9) 0.0098(9)

loop_
_atom_type_symbol
_atom_type_description
_atom_type_scat_dispersion_real
_atom_type_scat_dispersion_imag
_atom_type_scat_source
C C 0.0033 0.0016 'International Tables Vol C Tables 4.2.6.8 and 6.1.1.4'
H H 0.0000 0.0000 'International Tables Vol C Tables 4.2.6.8 and 6.1.1.4'
N N 0.0061 0.0033 'International Tables Vol C Tables 4.2.6.8 and 6.1.1.4'
O O 0.0106 0.0060 'International Tables Vol C Tables 4.2.6.8 and 6.1.1.4'
Sr Sr -1.5307 3.2498 'International Tables Vol C Tables 4.2.6.8 and 6.1.1.4'

loop_
_geom_angle_atom_site_label_1
_geom_angle_atom_site_label_2
_geom_angle_atom_site_label_3
_geom_angle
_geom_angle_site_symmetry_1
_geom_angle_site_symmetry_3
O2 Sr1 O1 103.39(5) 1_565 2_666
O2 Sr1 O3 77.59(6) 1_565 2_565
O1 Sr1 O3 155.73(6) 2_666 2_565
O2 Sr1 O1 143.06(6) 1_565 .
O1 Sr1 O1 67.16(6) 2_666 .
O3 Sr1 O1 126.04(6) 2_565 .
O2 Sr1 O5 81.61(5) 1_565 2_566
O1 Sr1 O5 85.21(5) 2_666 2_566
O3 Sr1 O5 70.84(5) 2_565 2_566
O1 Sr1 O5 130.15(5) . 2_566
O2 Sr1 O5 146.03(5) 1_565 .
O1 Sr1 O5 89.30(5) 2_666 .
O3 Sr1 O5 78.33(6) 2_565 .
O1 Sr1 O5 70.90(5) . .
O5 Sr1 O5 68.01(6) 2_566 .
O2 Sr1 N1 107.77(6) 1_565 .
O1 Sr1 N1 126.25(5) 2_666 .
O3 Sr1 N1 74.72(5) 2_565 .
O1 Sr1 N1 61.49(5) . .
O5 Sr1 N1 141.32(5) 2_566 .
O5 Sr1 N1 88.42(5) . .
O2 Sr1 O4 73.30(5) 1_565 2_665
O1 Sr1 O4 72.52(5) 2_666 2_665
O3 Sr1 O4 129.37(5) 2_565 2_665
O1 Sr1 O4 69.81(5) . 2_665
O5 Sr1 O4 140.99(5) 2_566 2_665
O5 Sr1 O4 140.56(5) . 2_665
N1 Sr1 O4 75.99(5) . 2_665
O2 Sr1 Sr1 128.39(4) 1_565 2_666
O1 Sr1 Sr1 33.84(4) 2_666 2_666
O3 Sr1 Sr1 154.01(4) 2_565 2_666
O1 Sr1 Sr1 33.32(4) . 2_666
O5 Sr1 Sr1 109.87(4) 2_566 2_666
O5 Sr1 Sr1 78.17(4) . 2_666
N1 Sr1 Sr1 93.67(4) . 2_666
O4 Sr1 Sr1 67.19(3) 2_665 2_666
O2 Sr1 Sr1 114.46(4) 1_565 2_566
O1 Sr1 Sr1 86.70(4) 2_666 2_566
O3 Sr1 Sr1 71.36(4) 2_565 2_566
O1 Sr1 Sr1 100.93(4) . 2_566
O5 Sr1 Sr1 34.13(4) 2_566 2_566
O5 Sr1 Sr1 33.88(4) . 2_566
N1 Sr1 Sr1 116.91(4) . 2_566
O4 Sr1 Sr1 159.15(3) 2_665 2_566
Sr1 Sr1 Sr1 94.606(8) 2_666 2_566
O2 Sr1 H5A 152.8 1_565 .
O1 Sr1 H5A 72.7 2_666 .
O3 Sr1 H5A 95.2 2_565 .
O1 Sr1 H5A 61.5 . .
O5 Sr1 H5A 71.2 2_566 .
O5 Sr1 H5A 17.0 . .
N1 Sr1 H5A 95.2 . .
O4 Sr1 H5A 127.9 2_665 .
Sr1 Sr1 H5A 62.2 2_666 .
Sr1 Sr1 H5A 39.5 2_566 .
Sr1 O5 Sr1 111.99(6) 2_566 .
Sr1 O5 H5A 96.0 2_566 .
Sr1 O5 H5A 93.0 . .
Sr1 O5 H5B 114.9 2_566 .
Sr1 O5 H5B 112.9 . .
H5A O5 H5B 125.4 . .
C6 O1 Sr1 120.84(14) . 2_666
C6 O1 Sr1 125.93(14) . .
Sr1 O1 Sr1 112.84(6) 2_666 .
C6 O2 Sr1 150.04(15) . 1_545
C5 N1 C1 117.29(19) . .
C5 N1 Sr1 125.90(15) . .
C1 N1 Sr1 116.76(14) . .
C7 O3 Sr1 135.23(15) . 2_565
C7 O4 Sr1 122.58(15) . 2_665
O2 C6 O1 125.0(2) . .
O2 C6 C1 117.8(2) . .
O1 C6 C1 117.19(19) . .
C3 C4 C5 117.5(2) . .
C3 C4 C7 121.0(2) . .
C5 C4 C7 121.4(2) . .
C2 C3 C4 118.9(2) . .
C2 C3 H3 120.5 . .
C4 C3 H3 120.5 . .
N1 C5 C4 124.1(2) . .
N1 C5 H5 118.0 . .
C4 C5 H5 118.0 . .
N1 C1 C2 122.3(2) . .
N1 C1 C6 117.64(19) . .
C2 C1 C6 120.1(2) . .
O3 C7 O4 126.0(2) . .
O3 C7 C4 117.6(2) . .
O4 C7 C4 116.4(2) . .
C1 C2 C3 119.7(2) . .
C1 C2 H2 120.1 . .
C3 C2 H2 120.1 . .

loop_
_geom_bond_atom_site_label_1
_geom_bond_atom_site_label_2
_geom_bond_distance
_geom_bond_site_symmetry_2
Sr1 O2 2.4948(16) 1_565
Sr1 O1 2.5371(16) 2_666
Sr1 O3 2.5635(17) 2_565
Sr1 O1 2.5722(16) .
Sr1 O5 2.7077(17) 2_566
Sr1 O5 2.7259(17) .
Sr1 N1 2.7260(19) .
Sr1 O4 2.8662(19) 2_665
Sr1 Sr1 4.2566(4) 2_666
Sr1 Sr1 4.5044(5) 2_566
Sr1 H5A 2.8975 .
O5 Sr1 2.7077(17) 2_566
O5 H5A 0.8493 .
O5 H5B 0.8529 .
O1 C6 1.252(3) .
O1 Sr1 2.5371(16) 2_666
O2 C6 1.246(3) .
O2 Sr1 2.4948(16) 1_545
N1 C5 1.334(3) .
N1 C1 1.348(3) .
O3 C7 1.244(3) .
O3 Sr1 2.5635(17) 2_565
O4 C7 1.267(3) .
O4 Sr1 2.8662(18) 2_665
C6 C1 1.513(3) .
C4 C3 1.384(3) .
C4 C5 1.397(3) .
C4 C7 1.505(3) .
C3 C2 1.382(3) .
C3 H3 0.9300 .
C5 H5 0.9300 .
C1 C2 1.381(3) .
C2 H2 0.9300 .

loop_
_geom_hbond_atom_site_label_D
_geom_hbond_atom_site_label_H
_geom_hbond_atom_site_label_A
_geom_hbond_distance_DH
_geom_hbond_distance_HA
_geom_hbond_distance_DA
_geom_hbond_angle_DHA
_geom_hbond_site_symmetry_A
O5 H5A O4 0.85 1.89 2.735(2) 173.3 1_556
O5 H5A O3 0.85 2.53 3.057(2) 121.5 1_556
O5 H5B O4 0.85 2.39 3.113(2) 142.7 2
O5 H5B O2 0.85 2.53 3.099(2) 124.7 1_455

loop_
_geom_torsion_atom_site_label_1
_geom_torsion_atom_site_label_2
_geom_torsion_atom_site_label_3
_geom_torsion_atom_site_label_4
_geom_torsion
_geom_torsion_site_symmetry_1
_geom_torsion_site_symmetry_4
O2 Sr1 O5 Sr1 -28.23(12) 1_565 2_566
O1 Sr1 O5 Sr1 85.12(6) 2_666 2_566
O3 Sr1 O5 Sr1 -73.86(6) 2_565 2_566
O1 Sr1 O5 Sr1 151.13(7) . 2_566
O5 Sr1 O5 Sr1 0.0 2_566 2_566
N1 Sr1 O5 Sr1 -148.58(7) . 2_566
O4 Sr1 O5 Sr1 145.92(6) 2_665 2_566
Sr1 Sr1 O5 Sr1 117.33(5) 2_666 2_566
O2 Sr1 O1 C6 -90.98(19) 1_565 .
O1 Sr1 O1 C6 -172.8(2) 2_666 .
O3 Sr1 O1 C6 30.7(2) 2_565 .
O5 Sr1 O1 C6 125.47(17) 2_566 .
O5 Sr1 O1 C6 89.62(18) . .
N1 Sr1 O1 C6 -9.29(17) . .
O4 Sr1 O1 C6 -93.91(18) 2_665 .
Sr1 Sr1 O1 C6 -172.8(2) 2_666 .
Sr1 Sr1 O1 C6 105.52(17) 2_566 .
O2 Sr1 O1 Sr1 81.83(10) 1_565 2_666
O1 Sr1 O1 Sr1 0.0 2_666 2_666
O3 Sr1 O1 Sr1 -156.47(6) 2_565 2_666
O5 Sr1 O1 Sr1 -61.72(9) 2_566 2_666
O5 Sr1 O1 Sr1 -97.58(7) . 2_666
N1 Sr1 O1 Sr1 163.52(9) . 2_666
O4 Sr1 O1 Sr1 78.90(7) 2_665 2_666
Sr1 Sr1 O1 Sr1 -81.67(6) 2_566 2_666
O2 Sr1 N1 C5 -34.50(18) 1_565 .
O1 Sr1 N1 C5 -156.94(16) 2_666 .
O3 Sr1 N1 C5 36.75(17) 2_565 .
O1 Sr1 N1 C5 -175.86(19) . .
O5 Sr1 N1 C5 64.4(2) 2_566 .
O5 Sr1 N1 C5 115.08(17) . .
O4 Sr1 N1 C5 -101.48(17) 2_665 .
Sr1 Sr1 N1 C5 -166.88(17) 2_666 .
Sr1 Sr1 N1 C5 96.07(17) 2_566 .
O2 Sr1 N1 C1 148.24(14) 1_565 .
O1 Sr1 N1 C1 25.80(17) 2_666 .
O3 Sr1 N1 C1 -140.51(16) 2_565 .
O1 Sr1 N1 C1 6.88(14) . .
O5 Sr1 N1 C1 -112.84(15) 2_566 .
O5 Sr1 N1 C1 -62.18(15) . .
O4 Sr1 N1 C1 81.26(15) 2_665 .
Sr1 Sr1 N1 C1 15.86(14) 2_666 .
Sr1 Sr1 N1 C1 -81.19(15) 2_566 .
Sr1 O2 C6 O1 87.3(4) 1_545 .
Sr1 O2 C6 C1 -94.4(3) 1_545 .
Sr1 O1 C6 O2 16.3(3) 2_666 .
Sr1 O1 C6 O2 -171.45(16) . .
Sr1 O1 C6 C1 -162.07(14) 2_666 .
Sr1 O1 C6 C1 10.2(3) . .
C5 C4 C3 C2 -0.8(3) . .
C7 C4 C3 C2 -177.9(2) . .
C1 N1 C5 C4 -3.0(3) . .
Sr1 N1 C5 C4 179.72(16) . .
C3 C4 C5 N1 4.1(3) . .
C7 C4 C5 N1 -178.8(2) . .
C5 N1 C1 C2 -1.3(3) . .
Sr1 N1 C1 C2 176.19(16) . .
C5 N1 C1 C6 177.00(19) . .
Sr1 N1 C1 C6 -5.5(2) . .
O2 C6 C1 N1 179.24(19) . .
O1 C6 C1 N1 -2.3(3) . .
O2 C6 C1 C2 -2.4(3) . .
O1 C6 C1 C2 176.1(2) . .
Sr1 O3 C7 O4 43.0(4) 2_565 .
Sr1 O3 C7 C4 -136.35(18) 2_565 .
Sr1 O4 C7 O3 110.1(2) 2_665 .
Sr1 O4 C7 C4 -70.6(2) 2_665 .
C3 C4 C7 O3 156.7(2) . .
C5 C4 C7 O3 -20.3(3) . .
C3 C4 C7 O4 -22.7(3) . .
C5 C4 C7 O4 160.2(2) . .
N1 C1 C2 C3 4.5(3) . .
C6 C1 C2 C3 -173.8(2) . .
C4 C3 C2 C1 -3.2(3) . .
